data_2005881
loop_
_publ_author_name
'Lis, T.'

_publ_section_title
;
 Phosphonoacetic Acid (H~3~AP) and its Salts KH~2~AP.H~2~ O,
 (NH~4~)H~2~AP, LiH~2~AP, NaH~2~AP.2H~2~ O, K~2~HAP, (NH~4~)~2~HAP,
 Na~2~HAP.2H~2~ O, (NH~4~)~3~AP.2H~2~ O and Na~3~AP.10H~2~O
;
_journal_issue 1
_journal_name_full 'Acta Crystallographica Section C'
_journal_page_first 28
_journal_page_last 42
_journal_paper_doi 10.1107/S0108270196009390
_journal_volume 53
_journal_year 1997
_chemical_formula_moiety 'K 1+, (C2 H4 O5 P) 1-, H2 O'
_chemical_formula_sum 'C2 H6 K O6 P'
_chemical_formula_weight 196.14
_chemical_name_systematic 'Potassium phosphonoacetate hydrate'
_space_group_IT_number 14
_symmetry_cell_setting monoclinic
_symmetry_space_group_name_Hall '-P 2ybc'
_symmetry_space_group_name_H-M 'P 1 21/c 1'
_cell_angle_alpha 90.
_cell_angle_beta 98.41(4)
_cell_angle_gamma 90.
_cell_formula_units_Z 4
_cell_length_a 6.990(4)
_cell_length_b 6.266(3)
_cell_length_c 15.932(8)
_cell_measurement_reflns_used 28
_cell_measurement_temperature 297(1)
_cell_measurement_theta_max 21
_cell_measurement_theta_min 10
_cell_volume 690.3(6)
_diffrn_ambient_temperature 297.0(10)
_diffrn_measurement_device 'Kuma KM4 automatic diffractometer'
_diffrn_measurement_method '\w/2\q scans'
_diffrn_radiation_monochromator graphite
_diffrn_radiation_source 'fine-focus sealed tube'
_diffrn_radiation_type MoK\a
_diffrn_radiation_wavelength 0.71073
_diffrn_reflns_av_R_equivalents 0.0275
_diffrn_reflns_av_sigmaI/netI 0.0256
_diffrn_reflns_limit_h_max 1
_diffrn_reflns_limit_h_min -11
_diffrn_reflns_limit_k_max 10
_diffrn_reflns_limit_k_min 0
_diffrn_reflns_limit_l_max 25
_diffrn_reflns_limit_l_min -24
_diffrn_reflns_number 3102
_diffrn_reflns_theta_max 35
_diffrn_reflns_theta_min 2
_diffrn_standards_decay_% 3
_diffrn_standards_interval_count 100
_diffrn_standards_number 3
_exptl_absorpt_coefficient_mu 0.974
_exptl_absorpt_correction_type none
_exptl_crystal_colour colorless
_exptl_crystal_density_diffrn 1.887(3)
_exptl_crystal_density_meas 1.90
_exptl_crystal_density_method 'flotation in CCl~4~/1,2-dibromethane at room temperature'
_exptl_crystal_description 'large columns'
_exptl_crystal_F_000 400
_exptl_crystal_size_max 0.45
_exptl_crystal_size_mid 0.4
_exptl_crystal_size_min 0.25
_refine_diff_density_max 0.62
_refine_diff_density_min -0.42
_refine_ls_extinction_coef 0.019(3)
_refine_ls_extinction_method SHELXL
_refine_ls_goodness_of_fit_all 1.075
_refine_ls_goodness_of_fit_obs 1.124
_refine_ls_hydrogen_treatment refall
_refine_ls_matrix_type full
_refine_ls_number_parameters 116
_refine_ls_number_reflns 3042
_refine_ls_number_restraints 0
_refine_ls_R_factor_all 0.0555
_refine_ls_R_factor_obs 0.0353
_refine_ls_shift/esd_max 0.148
_refine_ls_shift/esd_mean 0.013
_refine_ls_structure_factor_coef Fsqd
_refine_ls_weighting_details 'w = 1/[\s^2^(Fo^2^)+(0.058P)^2^+0.068P] where P=(Fo^2^+2Fc^2^)/3'
_refine_ls_weighting_scheme calc
_refine_ls_wR_factor_all 0.0995
_refine_ls_wR_factor_obs 0.0923
_reflns_number_observed 2418
_reflns_number_total 3042
_reflns_observed_criterion >2sigma(I)
_cod_data_source_file mu1260.cif
_cod_data_source_block II
_cod_depositor_comments
;
The following automatic conversions were performed:

'_refine_ls_weighting_scheme' value 'calc w =
1/[\s^2^(Fo^2^)+(0.058P)^2^+0.068P] where P=(Fo^2^+2Fc^2^)/3' was
changed to 'calc'. New tag '_refine_ls_weighting_details' was
created. The value of the new tag was set to 'w =
1/[\s^2^(Fo^2^)+(0.058P)^2^+0.068P] where P=(Fo^2^+2Fc^2^)/3'.

Automatic conversion script
Id: cif_fix_values 3143 2015-03-26 13:38:13Z robertas 
;
_cod_original_sg_symbol_H-M 'P 21/c'
_cod_database_code 2005881

loop_
_symmetry_equiv_pos_as_xyz
'x, y, z'
'-x, y+1/2, -z+1/2'
'-x, -y, -z'
'x, -y-1/2, z-1/2'

loop_
_atom_site_aniso_label
_atom_site_aniso_U_11
_atom_site_aniso_U_22
_atom_site_aniso_U_33
_atom_site_aniso_U_12
_atom_site_aniso_U_13
_atom_site_aniso_U_23
K 0.02394(13) 0.0401(2) 0.03282(15) 0.00251(10) 0.00712(10) 0.00773(11)
P 0.02268(14) 0.02547(15) 0.01656(12) 0.00333(10) 0.00004(9) -0.00206(9)
O1 0.0353(5) 0.0371(5) 0.0284(4) -0.0105(4) 0.0094(4) -0.0053(4)
O2 0.0424(5) 0.0363(5) 0.0200(4) 0.0024(4) -0.0012(4) -0.0074(4)
O3 0.0288(4) 0.0425(6) 0.0266(4) 0.0144(4) 0.0005(3) 0.0027(4)
O4 0.0202(4) 0.0558(7) 0.0281(4) 0.0018(4) -0.0004(3) -0.0149(4)
O5 0.0235(4) 0.0462(6) 0.0394(5) 0.0033(4) 0.0044(4) -0.0171(5)
O6 0.0292(5) 0.0420(6) 0.0484(7) 0.0009(4) 0.0036(4) -0.0154(5)
C1 0.0211(4) 0.0238(5) 0.0247(5) -0.0006(4) 0.0009(4) -0.0034(4)
C2 0.0272(5) 0.0264(5) 0.0201(4) 0.0012(4) -0.0004(4) 0.0006(4)

loop_
_atom_site_label
_atom_site_occupancy
_atom_site_fract_x
_atom_site_fract_y
_atom_site_fract_z
_atom_site_U_iso_or_equiv
_atom_site_thermal_displace_type
_atom_site_calc_flag
_atom_site_type_symbol
K 1 0.32783(4) 0.60256(6) 0.67421(2) 0.03199(9) Uani d K
P 1 0.78817(4) 0.35774(5) 0.58276(2) 0.02185(8) Uani d P
O1 1 0.6323(2) 0.2951(2) 0.64106(7) 0.0331(2) Uani d O
O2 1 0.7305(2) 0.2891(2) 0.49286(6) 0.0335(2) Uani d O
O3 1 0.9841(2) 0.2854(2) 0.62620(6) 0.0330(2) Uani d O
O4 1 0.9882(2) 0.7248(2) 0.71526(7) 0.0351(2) Uani d O
O5 1 0.6749(2) 0.7869(2) 0.71009(7) 0.0364(2) Uani d O
O6 1 0.3195(2) 0.0687(2) 0.59975(9) 0.0401(3) Uani d O
C1 1 0.8099(2) 0.7285(2) 0.67586(7) 0.0234(2) Uani d C
C2 1 0.7872(2) 0.6465(2) 0.58638(7) 0.0249(2) Uani d C
H1 1 0.5375(39) 0.2232(45) 0.6269(14) 0.050(7) Uiso d H
H4 1 0.9958(36) 0.7503(48) 0.7764(17) 0.057(7) Uiso d H
H61 1 0.2994(33) -0.0231(47) 0.5670(16) 0.046(6) Uiso d H
H62 1 0.1950(50) 0.1201(60) 0.6031(23) 0.090(11) Uiso d H
H21 1 0.8874(29) 0.6993(34) 0.5565(12) 0.032(5) Uiso d H
H22 1 0.6729(30) 0.6923(35) 0.5563(12) 0.033(5) Uiso d H

loop_
_atom_type_symbol
_atom_type_description
_atom_type_scat_dispersion_real
_atom_type_scat_dispersion_imag
_atom_type_scat_source
C C 0.0033 0.0016 'International Tables Vol C Tables 4.2.6.8 and 6.1.1.4'
H H 0.0000 0.0000 'International Tables Vol C Tables 4.2.6.8 and 6.1.1.4'
O O 0.0106 0.0060 'International Tables Vol C Tables 4.2.6.8 and 6.1.1.4'
P P 0.1023 0.0942 'International Tables Vol C Tables 4.2.6.8 and 6.1.1.4'
K K 0.2009 0.2494 'International Tables Vol C Tables 4.2.6.8 and 6.1.1.4'

loop_
_geom_angle_atom_site_label_1
_geom_angle_atom_site_label_2
_geom_angle_atom_site_label_3
_geom_angle_site_symmetry_1
_geom_angle_site_symmetry_3
_geom_angle
_geom_angle_publ_flag
O2 P O1 . . 112.30(10) no
O3 P O1 . . 108.20(10) no
O2 P O3 . . 116.90(10) no
O2 P C2 . . 108.50(10) no
O3 P C2 . . 107.00(10) no
O1 P C2 . . 102.90(10) no
C1 C2 P . . 111.80(10) no
O4 C1 C2 . . 114.1(2) no
O5 C1 C2 . . 123.3(2) no
O5 C1 O4 . . 122.5(2) no
O4 K O5 1_455 . 129.54(5) ?
O4 K O5 1_455 2_646 86.99(5) ?
O5 K O5 . 2_646 105.48(4) ?
O4 K O2 1_455 3_666 99.04(5) ?
O5 K O2 . 3_666 95.91(5) ?
O5 K O2 2_646 3_666 146.55(4) ?
O4 K O1 1_455 . 156.31(4) ?
O5 K O1 . . 70.56(5) ?
O5 K O1 2_646 . 73.98(5) ?
O2 K O1 3_666 . 89.80(5) ?
O4 K O3 1_455 1_455 64.05(5) ?
O5 K O3 . 1_455 165.58(3) ?
O5 K O3 2_646 1_455 67.67(5) ?
O2 K O3 3_666 1_455 85.37(5) ?
O1 K O3 . 1_455 95.11(5) ?
O4 K O6 1_455 1_565 81.83(4) ?
O5 K O6 . 1_565 69.26(4) ?
O5 K O6 2_646 1_565 158.89(4) ?
O2 K O6 3_666 1_565 53.70(3) ?
O1 K O6 . 1_565 120.53(4) ?
O3 K O6 1_455 1_565 121.75(4) ?
O4 K O1 1_455 2_656 67.76(5) ?
O5 K O1 . 2_656 71.44(5) ?
O5 K O1 2_646 2_656 69.66(5) ?
O2 K O1 3_666 2_656 142.92(4) ?
O1 K O1 . 2_656 116.45(4) ?
O3 K O1 1_455 2_656 115.54(4) ?
O6 K O1 1_565 2_656 89.49(4) ?
C1 C2 H21 . . 111.7(12) ?
P C2 H21 . . 108.8(13) ?
C1 C2 H22 . . 110.6(13) ?
P C2 H22 . . 107.7(14) ?
H21 C2 H22 . . 106.0(18) ?
P O1 K . . 121.05(7) ?
P O1 K . 2_646 131.95(7) ?
K O1 K . 2_646 92.86(4) ?
P O1 H1 . . 125.7(17) ?
K O1 H1 . . 80.3(19) ?
K O1 H1 2_646 . 90.3(17) ?
P O2 K . 3_666 147.98(7) ?
P O3 K . 1_655 122.28(7) ?
C1 O4 K . 1_655 134.91(9) ?
C1 O4 H4 . . 112.5(15) ?
K O4 H4 1_655 . 111.7(15) ?
C1 O5 K . . 120.98(9) ?
C1 O5 K . 2_656 127.62(9) ?
K O5 K . 2_656 111.40(5) ?
K O6 H61 1_545 . 63.7(19) ?
K O6 H62 1_545 . 105.(2) ?
H61 O6 H62 . . 102.(3) ?

loop_
_geom_bond_atom_site_label_1
_geom_bond_atom_site_label_2
_geom_bond_site_symmetry_2
_geom_bond_distance
_geom_bond_publ_flag
K O1 . 2.975(2) yes
K O1 2_656 3.155(2) yes
K O2 3_666 2.719(2) yes
K O3 1_455 3.126(2) yes
K O4 1_455 2.665(2) yes
K O5 . 2.672(2) yes
K O5 2_646 2.706(2) yes
K O6 1_565 3.150(2) yes
P O1 . 1.581(2) no
P O2 . 1.493(2) no
P O3 . 1.511(2) no
P C2 . 1.810(2) no
C1 C2 . 1.502(2) no
O4 C1 . 1.312(2) no
O5 C1 . 1.213(2) no
K K 2_656 4.443(2) ?
K K 2_646 4.443(2) ?
K H1 . 2.95(3) ?
O1 K 2_646 3.155(2) no
O1 H1 . 0.81(3) no
O2 K 3_666 2.719(2) no
O3 K 1_655 3.126(2) no
O4 K 1_655 2.665(2) no
O4 H4 . 0.98(3) no
O5 K 2_656 2.7057(14) no
O6 K 1_545 3.150(2) no
O6 H61 . 0.77(3) no
O6 H62 . 0.94(4) no
C2 H21 . 0.96(2) no
C2 H22 . 0.92(2) no

loop_
_geom_torsion_atom_site_label_1
_geom_torsion_atom_site_label_2
_geom_torsion_atom_site_label_3
_geom_torsion_atom_site_label_4
_geom_torsion
_geom_torsion_publ_flag
O1 P C2 C1 51.0(2) no
O2 P C2 C1 170.10(10) no
O3 P C2 C1 -63.0(2) no
O4 C1 C2 P 79.0(2) no
O5 C1 C2 P -98.8(2) no
